data_9015889
loop_
_publ_author_name
'Leclaire, A.'
'Borel, M. M.'

_publ_section_title
;
 Liaisons hydrogene et coordination du calcium dans les cristaux de CaCl2*4H2O alpha
;
_journal_name_full 'Acta Crystallographica, Section B'
_journal_page_first 585
_journal_page_last 588
_journal_paper_doi 10.1107/S0567740879004209
_journal_volume 35
_journal_year 1979
_chemical_compound_source Synthetic
_chemical_formula_sum 'Ca Cl2 H8 O4'
_chemical_name_mineral Ghiaraite
_space_group_IT_number 2
_symmetry_space_group_name_Hall '-P 1'
_symmetry_space_group_name_H-M 'P -1'
_cell_angle_alpha 97.83
_cell_angle_beta 93.50
_cell_angle_gamma 110.58
_cell_length_a 6.5932
_cell_length_b 6.3673
_cell_length_c 8.5606
_cell_formula_units_Z 2
_cell_volume 331.003
_database_code_amcsd 0019787
_exptl_crystal_density_diffrn 1.837
_cod_original_formula_sum 'Ca Cl2 O4 H8'
_cod_database_code 9015889

loop_
_space_group_symop_operation_xyz
x,y,z
-x,-y,-z

loop_
_atom_site_aniso_label
_atom_site_aniso_U_11
_atom_site_aniso_U_22
_atom_site_aniso_U_33
_atom_site_aniso_U_12
_atom_site_aniso_U_13
_atom_site_aniso_U_23
Ca 0.01586 0.01654 0.02562 0.00606 0.00112 -0.00095
Cl1 0.02410 0.02296 0.02185 0.01033 0.00492 0.00173
Cl2 0.01997 0.02324 0.02440 0.00317 0.00269 -0.00045
O1 0.02103 0.02464 0.38234 0.00697 0.00251 -0.00348
O2 0.03059 0.02277 0.02943 0.01244 -0.00322 0.00236
O3 0.02604 0.02875 0.02688 -0.00088 0.00821 -0.00326
O4 0.03032 0.02914 0.02526 0.01542 0.00128 0.00213

loop_
_atom_site_label
_atom_site_fract_x
_atom_site_fract_y
_atom_site_fract_z
Ca 0.11886 -0.01387 0.26140
Cl1 0.29090 -0.27763 0.05027
Cl2 -0.24963 -0.23938 0.41330
O1 -0.18298 -0.18677 0.04402
O2 -0.01529 0.28903 0.27183
O3 0.47923 0.24134 0.26680
O4 0.24816 -0.25291 0.41486
H11 -0.30470 -0.19280 0.07540
H12 -0.20710 -0.32420 0.01710
H21 0.06770 0.41320 0.31570
H22 -0.08420 0.30820 0.19400
H31 0.54290 0.37510 0.30550
H32 0.54490 0.37510 0.19340
H41 0.38030 -0.23720 0.40520
H42 0.23910 -0.23340 0.51010

loop_
_cod_related_entry_id
_cod_related_entry_database
_cod_related_entry_code
1 AMCSD 0019787
